data_7126144
loop_
_publ_author_name
'Shan, Xiang-Huan'
'Yang, Bo'
'Qu, Jian-Ping'
'Kang, Yan-Biao'

_publ_section_title
;
 CuSO<sub>4</sub>-Catalyzed dual annulation to synthesize O, S or
 N-containing tetracyclic heteroacenes.
;
_journal_issue 29
_journal_name_full 'Chemical communications (Cambridge, England)'
_journal_page_first 4063
_journal_page_last 4066
_journal_paper_doi 10.1039/d0cc01172j
_journal_volume 56
_journal_year 2020
_chemical_formula_moiety 'C14 H8 Cl N O'
_chemical_formula_sum 'C14 H8 Cl N O'
_chemical_formula_weight 241.66
_space_group_crystal_system orthorhombic
_space_group_IT_number 61
_space_group_name_Hall '-P 2ac 2ab'
_space_group_name_H-M_alt 'P b c a'
_atom_sites_solution_hydrogens geom
_atom_sites_solution_primary dual
_audit_creation_date 2019-03-21
_audit_creation_method
;
Olex2 1.2
(compiled 2018.05.29 svn.r3508 for OlexSys, GUI svn.r5506)
;
_audit_update_record
;
2019-09-11 deposited with the CCDC.	2020-03-04 downloaded from the CCDC.
;
_cell_angle_alpha 90
_cell_angle_beta 90
_cell_angle_gamma 90
_cell_formula_units_Z 8
_cell_length_a 14.7356(3)
_cell_length_b 5.75805(13)
_cell_length_c 24.9630(5)
_cell_measurement_reflns_used 3319
_cell_measurement_temperature 291(2)
_cell_measurement_theta_max 73.8480
_cell_measurement_theta_min 6.0140
_cell_volume 2118.07(8)
_computing_molecular_graphics 'Olex2 (Dolomanov et al., 2009)'
_computing_publication_material 'Olex2 (Dolomanov et al., 2009)'
_computing_structure_refinement 'ShelXL (Sheldrick, 2015)'
_computing_structure_solution 'ShelXD (Sheldrick, 2008)'
_diffrn_ambient_temperature 291(2)
_diffrn_measured_fraction_theta_full 0.999
_diffrn_measured_fraction_theta_max 0.971
_diffrn_measurement_device_type 'SuperNova, Dual, Cu at zero, AtlasS2'
_diffrn_radiation_type CuK\a
_diffrn_radiation_wavelength 1.54184
_diffrn_reflns_av_R_equivalents 0.0201
_diffrn_reflns_av_unetI/netI 0.0198
_diffrn_reflns_Laue_measured_fraction_full 0.999
_diffrn_reflns_Laue_measured_fraction_max 0.971
_diffrn_reflns_limit_h_max 17
_diffrn_reflns_limit_h_min -11
_diffrn_reflns_limit_k_max 6
_diffrn_reflns_limit_k_min -4
_diffrn_reflns_limit_l_max 30
_diffrn_reflns_limit_l_min -30
_diffrn_reflns_number 4814
_diffrn_reflns_point_group_measured_fraction_full 0.999
_diffrn_reflns_point_group_measured_fraction_max 0.971
_diffrn_reflns_theta_full 67.684
_diffrn_reflns_theta_max 73.578
_diffrn_reflns_theta_min 3.541
_exptl_absorpt_coefficient_mu 3.014
_exptl_absorpt_correction_T_max 1.00000
_exptl_absorpt_correction_T_min 0.49394
_exptl_absorpt_correction_type multi-scan
_exptl_absorpt_process_details
;
CrysAlisPro 1.171.38.46 (Rigaku Oxford Diffraction, 2015)
Empirical absorption correction using spherical harmonics,
 implemented in SCALE3 ABSPACK scaling algorithm.
;
_exptl_crystal_density_diffrn 1.516
_exptl_crystal_description block
_exptl_crystal_F_000 992
_exptl_crystal_size_max 0.23
_exptl_crystal_size_mid 0.22
_exptl_crystal_size_min 0.2
_refine_diff_density_max 0.288
_refine_diff_density_min -0.268
_refine_diff_density_rms 0.048
_refine_ls_extinction_coef 0.0021(2)
_refine_ls_extinction_expression Fc^*^=kFc[1+0.001xFc^2^\l^3^/sin(2\q)]^-1/4^
_refine_ls_extinction_method SHELXL
_refine_ls_goodness_of_fit_ref 1.071
_refine_ls_hydrogen_treatment constr
_refine_ls_matrix_type full
_refine_ls_number_parameters 155
_refine_ls_number_reflns 2073
_refine_ls_number_restraints 0
_refine_ls_restrained_S_all 1.071
_refine_ls_R_factor_all 0.0398
_refine_ls_R_factor_gt 0.0379
_refine_ls_shift/su_max 0.001
_refine_ls_shift/su_mean 0.000
_refine_ls_structure_factor_coef Fsqd
_refine_ls_weighting_details 'w=1/[\s^2^(Fo^2^)+(0.0550P)^2^+0.6299P] where P=(Fo^2^+2Fc^2^)/3'
_refine_ls_weighting_scheme calc
_refine_ls_wR_factor_gt 0.0996
_refine_ls_wR_factor_ref 0.1019
_reflns_Friedel_coverage 0.000
_reflns_number_gt 1944
_reflns_number_total 2073
_reflns_threshold_expression 'I > 2\s(I)'
_cod_data_source_file d0cc01172j2.cif
_cod_data_source_block y-3-37
_cod_depositor_comments 'Adding full bibliography for 7126144--7126145.cif.'
_cod_original_cell_volume 2118.07(7)
_cod_database_code 7126144
_shelxl_version_number 2013-4
_shelx_space_group_comment
;
The symmetry employed for this shelxl refinement is uniquely defined
by the following loop, which should always be used as a source of
symmetry information in preference to the above space-group names.
They are only intended as comments.
;
_shelx_estimated_absorpt_t_max 0.584
_shelx_estimated_absorpt_t_min 0.544
_olex2_refinement_description
;
1. Fixed Uiso
 At 1.2 times of:
  All C(H) groups, All N(H) groups
2.a Aromatic/amide H refined with riding coordinates:
 N1(H1), C11(H11), C6(H6), C14(H14), C12(H12), C13(H13), C2(H2), C3(H3)
;
_olex2_submission_special_instructions 'No special instructions were received'

loop_
_space_group_symop_operation_xyz
'x, y, z'
'-x+1/2, -y, z+1/2'
'x+1/2, -y+1/2, -z'
'-x, y+1/2, -z+1/2'
'-x, -y, -z'
'x-1/2, y, -z-1/2'
'-x-1/2, y-1/2, z'
'x, -y-1/2, z-1/2'

loop_
_atom_site_label
_atom_site_type_symbol
_atom_site_fract_x
_atom_site_fract_y
_atom_site_fract_z
_atom_site_U_iso_or_equiv
_atom_site_adp_type
_atom_site_occupancy
_atom_site_site_symmetry_order
_atom_site_calc_flag
_atom_site_refinement_flags_posn
_atom_site_refinement_flags_adp
_atom_site_refinement_flags_occupancy
_atom_site_disorder_assembly
_atom_site_disorder_group
Cl1 Cl 0.66872(3) -0.19185(8) 0.49426(2) 0.05202(18) Uani 1 1 d . . . . .
O1 O 0.67348(7) -0.05669(19) 0.73678(4) 0.0369(3) Uani 1 1 d . . . . .
N1 N 0.57331(8) 0.4169(2) 0.67373(5) 0.0358(3) Uani 1 1 d . . . . .
H1 H 0.5472 0.5502 0.6759 0.043 Uiso 1 1 calc R . . . .
C8 C 0.60548(9) 0.2870(3) 0.71573(6) 0.0323(3) Uani 1 1 d . . . . .
C10 C 0.65166(9) 0.0619(3) 0.78335(6) 0.0332(3) Uani 1 1 d . . . . .
C11 C 0.66894(10) -0.0180(3) 0.83442(6) 0.0382(4) Uani 1 1 d . . . . .
H11 H 0.6977 -0.1594 0.8403 0.046 Uiso 1 1 calc R . . . .
C6 C 0.66096(10) -0.0714(3) 0.59864(6) 0.0351(3) Uani 1 1 d . . . . .
H6 H 0.6914 -0.2093 0.6058 0.042 Uiso 1 1 calc R . . . .
C14 C 0.58180(10) 0.4144(3) 0.81629(6) 0.0362(3) Uani 1 1 d . . . . .
H14 H 0.5533 0.5565 0.8107 0.043 Uiso 1 1 calc R . . . .
C4 C 0.59064(9) 0.2934(3) 0.62720(6) 0.0340(3) Uani 1 1 d . . . . .
C12 C 0.64136(11) 0.1225(3) 0.87655(6) 0.0413(4) Uani 1 1 d . . . . .
H12 H 0.6519 0.0742 0.9115 0.050 Uiso 1 1 calc R . . . .
C7 C 0.64355(9) 0.0887(3) 0.69660(6) 0.0328(3) Uani 1 1 d . . . . .
C1 C 0.63833(10) -0.0095(3) 0.54702(6) 0.0383(3) Uani 1 1 d . . . . .
C13 C 0.59816(11) 0.3348(3) 0.86762(6) 0.0414(4) Uani 1 1 d . . . . .
H13 H 0.5801 0.4242 0.8967 0.050 Uiso 1 1 calc R . . . .
C5 C 0.63638(9) 0.0813(3) 0.63989(6) 0.0317(3) Uani 1 1 d . . . . .
C9 C 0.60893(9) 0.2771(3) 0.77309(6) 0.0312(3) Uani 1 1 d . . . . .
C2 C 0.59272(11) 0.1963(3) 0.53479(6) 0.0434(4) Uani 1 1 d . . . . .
H2 H 0.5782 0.2301 0.4994 0.052 Uiso 1 1 calc R . . . .
C3 C 0.56914(11) 0.3494(3) 0.57465(6) 0.0416(4) Uani 1 1 d . . . . .
H3 H 0.5394 0.4875 0.5666 0.050 Uiso 1 1 calc R . . . .

loop_
_atom_site_aniso_label
_atom_site_aniso_U_11
_atom_site_aniso_U_22
_atom_site_aniso_U_33
_atom_site_aniso_U_23
_atom_site_aniso_U_13
_atom_site_aniso_U_12
Cl1 0.0621(3) 0.0552(3) 0.0387(2) -0.00939(17) 0.00278(17) 0.00547(19)
O1 0.0385(6) 0.0360(6) 0.0363(5) -0.0013(4) -0.0054(4) 0.0094(4)
N1 0.0376(6) 0.0323(6) 0.0376(6) 0.0009(5) -0.0007(5) 0.0079(5)
C8 0.0272(6) 0.0338(7) 0.0358(7) -0.0004(6) -0.0024(5) 0.0013(5)
C10 0.0275(6) 0.0355(8) 0.0367(7) -0.0020(6) -0.0026(5) 0.0008(5)
C11 0.0344(7) 0.0380(8) 0.0422(8) 0.0047(7) -0.0064(6) 0.0003(6)
C6 0.0309(7) 0.0360(8) 0.0386(7) -0.0007(6) 0.0000(5) 0.0025(6)
C14 0.0303(7) 0.0362(8) 0.0422(8) -0.0034(6) 0.0001(6) 0.0005(6)
C4 0.0282(7) 0.0363(8) 0.0374(7) 0.0015(6) 0.0016(5) 0.0009(6)
C12 0.0386(8) 0.0508(9) 0.0344(7) 0.0045(7) -0.0024(6) -0.0048(7)
C7 0.0280(7) 0.0344(8) 0.0359(7) -0.0001(6) -0.0033(5) 0.0040(5)
C1 0.0354(7) 0.0439(8) 0.0357(7) -0.0022(7) 0.0029(6) -0.0016(7)
C13 0.0385(8) 0.0483(9) 0.0375(8) -0.0049(7) 0.0022(6) -0.0020(7)
C5 0.0256(6) 0.0338(7) 0.0357(7) 0.0012(6) -0.0001(5) -0.0005(5)
C9 0.0248(6) 0.0335(7) 0.0352(7) 0.0001(6) -0.0020(5) -0.0007(5)
C2 0.0459(8) 0.0508(10) 0.0335(7) 0.0052(7) 0.0003(6) 0.0038(7)
C3 0.0421(8) 0.0425(8) 0.0402(8) 0.0083(7) 0.0016(6) 0.0069(7)

loop_
_atom_type_symbol
_atom_type_description
_atom_type_scat_dispersion_real
_atom_type_scat_dispersion_imag
_atom_type_scat_source
C C 0.0181 0.0091 'International Tables Vol C Tables 4.2.6.8 and 6.1.1.4'
H H 0.0000 0.0000 'International Tables Vol C Tables 4.2.6.8 and 6.1.1.4'
Cl Cl 0.3639 0.7018 'International Tables Vol C Tables 4.2.6.8 and 6.1.1.4'
N N 0.0311 0.0180 'International Tables Vol C Tables 4.2.6.8 and 6.1.1.4'
O O 0.0492 0.0322 'International Tables Vol C Tables 4.2.6.8 and 6.1.1.4'

loop_
_geom_angle_atom_site_label_1
_geom_angle_atom_site_label_2
_geom_angle_atom_site_label_3
_geom_angle
_geom_angle_site_symmetry_1
_geom_angle_site_symmetry_3
_geom_angle_publ_flag
C7 O1 C10 103.69(11) . . ?
C8 N1 C4 107.28(12) . . ?
N1 C8 C9 142.81(14) . . ?
C7 C8 N1 109.40(13) . . ?
C7 C8 C9 107.65(13) . . ?
O1 C10 C9 112.54(12) . . ?
C11 C10 O1 124.61(14) . . ?
C11 C10 C9 122.85(14) . . ?
C10 C11 C12 116.87(15) . . ?
C1 C6 C5 117.53(14) . . ?
C13 C14 C9 118.59(14) . . ?
N1 C4 C5 109.84(13) . . ?
N1 C4 C3 129.15(14) . . ?
C3 C4 C5 121.00(14) . . ?
C11 C12 C13 121.53(15) . . ?
O1 C7 C5 136.95(13) . . ?
C8 C7 O1 112.74(13) . . ?
C8 C7 C5 110.16(13) . . ?
C6 C1 Cl1 119.25(13) . . ?
C6 C1 C2 122.72(15) . . ?
C2 C1 Cl1 118.02(12) . . ?
C14 C13 C12 121.21(15) . . ?
C6 C5 C4 119.66(13) . . ?
C6 C5 C7 137.03(14) . . ?
C7 C5 C4 103.31(13) . . ?
C10 C9 C8 103.38(13) . . ?
C14 C9 C8 137.65(14) . . ?
C14 C9 C10 118.96(13) . . ?
C3 C2 C1 120.52(15) . . ?
C2 C3 C4 118.56(15) . . ?

loop_
_geom_bond_atom_site_label_1
_geom_bond_atom_site_label_2
_geom_bond_distance
_geom_bond_site_symmetry_2
_geom_bond_publ_flag
Cl1 C1 1.7430(16) . ?
O1 C10 1.3862(18) . ?
O1 C7 1.3789(18) . ?
N1 C8 1.3725(19) . ?
N1 C4 1.3854(19) . ?
C8 C7 1.359(2) . ?
C8 C9 1.434(2) . ?
C10 C11 1.379(2) . ?
C10 C9 1.413(2) . ?
C11 C12 1.388(2) . ?
C6 C1 1.378(2) . ?
C6 C5 1.402(2) . ?
C14 C13 1.382(2) . ?
C14 C9 1.396(2) . ?
C4 C5 1.430(2) . ?
C4 C3 1.387(2) . ?
C12 C13 1.396(2) . ?
C7 C5 1.420(2) . ?
C1 C2 1.396(2) . ?
C2 C3 1.374(2) . ?
